data_4079363
loop_
_publ_author_name
'K\"uhnel, Erik'
'Shishkov, Igor V.'
'Rominger, Frank'
'Oeser, Thomas'
'Hofmann, Peter'

_publ_section_title
;
 Synthesis and Structures of Copper(I) Complexes with
 Phosphino-Functionalized N-Heterocyclic Carbenes (NHCP) and
 Bis-N-Heterocyclic Carbenes (Bis-NHC)
;
_journal_issue 22
_journal_name_full Organometallics
_journal_page_first 8000
_journal_paper_doi 10.1021/om300701u
_journal_volume 31
_journal_year 2012
_chemical_formula_sum 'C44.45 H72.05 Br4 Cl1.55 Cu4 N4 P2'
_chemical_formula_weight 1353.20
_chemical_name_common 'in manuscript 4b'
_chemical_name_systematic
; 
 ? 
;
_space_group_IT_number 14
_symmetry_cell_setting monoclinic
_symmetry_space_group_name_Hall '-P 2ybc'
_symmetry_space_group_name_H-M 'P 1 21/c 1'
_atom_sites_solution_hydrogens geom
_atom_sites_solution_primary direct
_atom_sites_solution_secondary difmap
_audit_creation_method SHELXL-97
_cell_angle_alpha 90.00
_cell_angle_beta 94.477(2)
_cell_angle_gamma 90.00
_cell_formula_units_Z 2
_cell_length_a 12.1724(11)
_cell_length_b 15.2240(14)
_cell_length_c 14.9025(14)
_cell_measurement_reflns_used 8920
_cell_measurement_temperature 200(2)
_cell_measurement_theta_max 27.94
_cell_measurement_theta_min 2.48
_cell_volume 2753.2(4)
_computing_cell_refinement 'Bruker SAINT'
_computing_data_collection 'Bruker APEX'
_computing_data_reduction 'Bruker SAINT'
_computing_molecular_graphics 'Bruker SHELXTL'
_computing_publication_material 'Bruker SHELXTL'
_computing_structure_refinement 'SHELXL-97 (Sheldrick, 2008)'
_computing_structure_solution 'SHELXS-97 (Sheldrick, 2008)'
_diffrn_ambient_temperature 200(2)
_diffrn_measured_fraction_theta_full 0.995
_diffrn_measured_fraction_theta_max 0.995
_diffrn_measurement_device_type 'Bruker APEX'
_diffrn_measurement_method '\w scans'
_diffrn_radiation_monochromator graphite
_diffrn_radiation_source 'fine-focus sealed tube'
_diffrn_radiation_type MoK\a
_diffrn_radiation_wavelength 0.71073
_diffrn_reflns_av_R_equivalents 0.0397
_diffrn_reflns_av_sigmaI/netI 0.0315
_diffrn_reflns_limit_h_max 16
_diffrn_reflns_limit_h_min -16
_diffrn_reflns_limit_k_max 20
_diffrn_reflns_limit_k_min -20
_diffrn_reflns_limit_l_max 19
_diffrn_reflns_limit_l_min -19
_diffrn_reflns_number 28870
_diffrn_reflns_theta_full 28.37
_diffrn_reflns_theta_max 28.37
_diffrn_reflns_theta_min 1.68
_exptl_absorpt_coefficient_mu 4.593
_exptl_absorpt_correction_T_max 0.4919
_exptl_absorpt_correction_T_min 0.4315
_exptl_absorpt_correction_type multi-scan
_exptl_absorpt_process_details
;
Sheldrick, G. M. (2008). <i>SADABS</i>. University of G\"ottingen, Germany.
;
_exptl_crystal_colour colourless
_exptl_crystal_density_diffrn 1.632
_exptl_crystal_density_method 'not measured'
_exptl_crystal_description polyhedron
_exptl_crystal_F_000 1358
_exptl_crystal_size_max 0.22
_exptl_crystal_size_mid 0.19
_exptl_crystal_size_min 0.18
_refine_diff_density_max 0.913
_refine_diff_density_min -0.481
_refine_diff_density_rms 0.090
_refine_ls_extinction_method none
_refine_ls_goodness_of_fit_ref 1.039
_refine_ls_hydrogen_treatment constr
_refine_ls_matrix_type full
_refine_ls_number_parameters 329
_refine_ls_number_reflns 6861
_refine_ls_number_restraints 65
_refine_ls_restrained_S_all 1.036
_refine_ls_R_factor_all 0.0454
_refine_ls_R_factor_gt 0.0325
_refine_ls_shift/su_max 0.002
_refine_ls_shift/su_mean 0.000
_refine_ls_structure_factor_coef Fsqd
_refine_ls_weighting_details 'calc w=1/[\s^2^(Fo^2^)+(0.0530P)^2^+0.0000P] where P=(Fo^2^+2Fc^2^)/3'
_refine_ls_weighting_scheme calc
_refine_ls_wR_factor_gt 0.0832
_refine_ls_wR_factor_ref 0.0879
_reflns_number_gt 5445
_reflns_number_total 6861
_reflns_threshold_expression >2sigma(I)
_cod_data_source_file om300701u_si_002.cif
_cod_data_source_block ek28
_cod_depositor_comments
;
The following automatic conversions were performed:

'_symmetry_cell_setting' value 'Monoclinic' changed to 'monoclinic'
according to /home/saulius/struct/CIF-dictionaries/cif_core.dic
dictionary named 'cif_core.dic' version 2.4.2 from 2011-04-26.

Automatic conversion script
Id: cif_fix_values 1891 2012-01-12 08:04:46Z andrius 
;
_cod_original_sg_symbol_H-M P2(1)/c
_cod_database_code 4079363

loop_
_symmetry_equiv_pos_as_xyz
'x, y, z'
'-x, y+1/2, -z+1/2'
'-x, -y, -z'
'x, -y-1/2, z-1/2'

loop_
_atom_site_label
_atom_site_type_symbol
_atom_site_fract_x
_atom_site_fract_y
_atom_site_fract_z
_atom_site_U_iso_or_equiv
_atom_site_adp_type
_atom_site_occupancy
_atom_site_symmetry_multiplicity
_atom_site_calc_flag
_atom_site_refinement_flags
_atom_site_disorder_assembly
_atom_site_disorder_group
Cu1 Cu 1.12617(3) 0.07785(2) 0.46524(2) 0.04245(10) Uani 1 1 d . . .
Cu2 Cu 0.91831(3) 0.02724(2) 0.39042(2) 0.03813(10) Uani 1 1 d . . .
Br1 Br 1.25060(2) 0.05455(2) 0.599895(19) 0.04004(9) Uani 1 1 d . . .
Br2 Br 0.93761(2) 0.084115(17) 0.567635(17) 0.03394(8) Uani 1 1 d . . .
P1 P 0.93030(5) 0.13033(4) 0.28915(4) 0.02723(14) Uani 1 1 d . . .
C1 C 1.13090(19) 0.16364(16) 0.37252(16) 0.0270(5) Uani 1 1 d . . .
N2 N 1.21925(16) 0.21381(13) 0.35790(14) 0.0286(4) Uani 1 1 d . . .
C3 C 1.1984(2) 0.27058(17) 0.28624(17) 0.0330(6) Uani 1 1 d . . .
H3 H 1.2485 0.3115 0.2640 0.040 Uiso 1 1 calc R . .
C4 C 1.0945(2) 0.25690(17) 0.25439(17) 0.0320(5) Uani 1 1 d . . .
H4 H 1.0566 0.2864 0.2051 0.038 Uiso 1 1 calc R . .
N5 N 1.05161(16) 0.19100(13) 0.30703(13) 0.0272(4) Uani 1 1 d . . .
C11 C 0.8182(2) 0.21342(18) 0.29480(18) 0.0348(6) Uani 1 1 d . . .
C12 C 0.7099(2) 0.1699(2) 0.2577(2) 0.0533(8) Uani 1 1 d . . .
H12A H 0.7005 0.1140 0.2888 0.080 Uiso 1 1 calc R . .
H12B H 0.7124 0.1592 0.1931 0.080 Uiso 1 1 calc R . .
H12C H 0.6479 0.2089 0.2678 0.080 Uiso 1 1 calc R . .
C13 C 0.8102(3) 0.2298(2) 0.3945(2) 0.0569(9) Uani 1 1 d . . .
H13A H 0.8001 0.1738 0.4251 0.085 Uiso 1 1 calc R . .
H13B H 0.7473 0.2683 0.4028 0.085 Uiso 1 1 calc R . .
H13C H 0.8781 0.2580 0.4199 0.085 Uiso 1 1 calc R . .
C14 C 0.8336(2) 0.29977(19) 0.2470(2) 0.0422(7) Uani 1 1 d . . .
H14A H 0.8390 0.2889 0.1827 0.063 Uiso 1 1 calc R . .
H14B H 0.9013 0.3282 0.2724 0.063 Uiso 1 1 calc R . .
H14C H 0.7704 0.3381 0.2550 0.063 Uiso 1 1 calc R . .
C15 C 0.9428(2) 0.08534(18) 0.17352(19) 0.0385(6) Uani 1 1 d . . .
C16 C 0.9247(3) 0.1481(2) 0.0947(2) 0.0521(8) Uani 1 1 d . . .
H16A H 0.9772 0.1969 0.1024 0.078 Uiso 1 1 calc R . .
H16B H 0.8494 0.1711 0.0921 0.078 Uiso 1 1 calc R . .
H16C H 0.9361 0.1169 0.0386 0.078 Uiso 1 1 calc R . .
C17 C 0.8612(3) 0.0086(2) 0.1605(2) 0.0636(10) Uani 1 1 d . . .
H17A H 0.8726 -0.0322 0.2112 0.095 Uiso 1 1 calc R . .
H17B H 0.8734 -0.0223 0.1044 0.095 Uiso 1 1 calc R . .
H17C H 0.7857 0.0312 0.1575 0.095 Uiso 1 1 calc R . .
C18 C 1.0596(3) 0.0461(2) 0.1743(2) 0.0569(9) Uani 1 1 d . . .
H18A H 1.0716 0.0054 0.2251 0.085 Uiso 1 1 calc R . .
H18B H 1.1142 0.0935 0.1806 0.085 Uiso 1 1 calc R . .
H18C H 1.0673 0.0145 0.1179 0.085 Uiso 1 1 calc R . .
C21 C 1.32378(19) 0.20206(17) 0.40999(17) 0.0292(5) Uani 1 1 d . . .
C22 C 1.3432(2) 0.24711(18) 0.49017(18) 0.0338(6) Uani 1 1 d . . .
C23 C 1.4414(2) 0.2292(2) 0.5413(2) 0.0416(7) Uani 1 1 d . . .
H23 H 1.4573 0.2597 0.5964 0.050 Uiso 1 1 calc R . .
C24 C 1.5160(2) 0.1686(2) 0.51438(19) 0.0432(7) Uani 1 1 d . . .
C25 C 1.4940(2) 0.1262(2) 0.4331(2) 0.0439(7) Uani 1 1 d . . .
H25 H 1.5458 0.0851 0.4135 0.053 Uiso 1 1 calc R . .
C26 C 1.3976(2) 0.1423(2) 0.37910(18) 0.0376(6) Uani 1 1 d . . .
C27 C 1.2585(3) 0.3081(2) 0.5247(2) 0.0511(8) Uani 1 1 d . . .
H27A H 1.2331 0.3494 0.4771 0.077 Uiso 1 1 calc R . .
H27B H 1.2914 0.3407 0.5767 0.077 Uiso 1 1 calc R . .
H27C H 1.1957 0.2738 0.5427 0.077 Uiso 1 1 calc R . .
C28 C 1.6193(3) 0.1466(3) 0.5722(2) 0.0666(11) Uani 1 1 d . . .
H28A H 1.6548 0.0952 0.5473 0.100 Uiso 1 1 calc R . .
H28B H 1.6005 0.1335 0.6336 0.100 Uiso 1 1 calc R . .
H28C H 1.6700 0.1967 0.5735 0.100 Uiso 1 1 calc R . .
C29 C 1.3739(3) 0.0930(2) 0.2925(2) 0.0591(9) Uani 1 1 d . . .
H29A H 1.3090 0.0557 0.2969 0.089 Uiso 1 1 calc R . .
H29B H 1.4375 0.0564 0.2810 0.089 Uiso 1 1 calc R . .
H29C H 1.3598 0.1349 0.2430 0.089 Uiso 1 1 calc R . .
C41 C 1.5302(19) 0.119(2) -0.163(2) 0.081(8) Uani 0.3041(19) 1 d PDU A -1
H41A H 1.4890 0.1292 -0.2216 0.122 Uiso 0.3041(19) 1 calc PR A -1
H41B H 1.6025 0.0937 -0.1735 0.122 Uiso 0.3041(19) 1 calc PR A -1
H41C H 1.5401 0.1741 -0.1306 0.122 Uiso 0.3041(19) 1 calc PR A -1
C42 C 1.4648(16) 0.0525(14) -0.1073(12) 0.054(4) Uani 0.3041(19) 1 d PDU A -1
H42A H 1.3920 0.0775 -0.0960 0.065 Uiso 0.3041(19) 1 calc PR A -1
H42B H 1.4527 -0.0033 -0.1407 0.065 Uiso 0.3041(19) 1 calc PR A -1
C43 C 1.533(2) 0.0354(15) -0.0166(12) 0.062(5) Uani 0.3041(19) 1 d PDU A -1
H43A H 1.6069 0.0138 -0.0296 0.074 Uiso 0.3041(19) 1 calc PR A -1
H43B H 1.5435 0.0920 0.0157 0.074 Uiso 0.3041(19) 1 calc PR A -1
C44 C 1.481(2) -0.0312(16) 0.0461(13) 0.059(5) Uani 0.3041(19) 1 d PDU A -1
H44A H 1.4697 -0.0879 0.0143 0.071 Uiso 0.3041(19) 1 calc PR A -1
H44B H 1.4086 -0.0092 0.0616 0.071 Uiso 0.3041(19) 1 calc PR A -1
C45 C 1.5570(17) -0.0457(14) 0.1341(10) 0.050(4) Uani 0.3041(19) 1 d PDU A -1
H45A H 1.5624 0.0088 0.1704 0.060 Uiso 0.3041(19) 1 calc PR A -1
H45B H 1.6319 -0.0633 0.1199 0.060 Uiso 0.3041(19) 1 calc PR A -1
C46 C 1.5010(15) -0.1209(15) 0.1868(16) 0.049(4) Uani 0.3041(19) 1 d PDU A -1
H46A H 1.5455 -0.1332 0.2431 0.073 Uiso 0.3041(19) 1 calc PR A -1
H46B H 1.4957 -0.1742 0.1497 0.073 Uiso 0.3041(19) 1 calc PR A -1
H46C H 1.4271 -0.1024 0.2004 0.073 Uiso 0.3041(19) 1 calc PR A -1
C31 C 1.5249(11) 0.1079(11) -0.0961(9) 0.090(4) Uani 0.392(4) 1 d PDU A 2
H31A H 1.4753 0.0978 -0.0476 0.108 Uiso 0.392(4) 1 calc PR A 2
H31B H 1.5457 0.1708 -0.0942 0.108 Uiso 0.392(4) 1 calc PR A 2
Cl1 Cl 1.4532(5) 0.0876(4) -0.1965(4) 0.138(3) Uani 0.392(4) 1 d PDU A 2
Cl2 Cl 1.6412(3) 0.0468(2) -0.0734(3) 0.1118(17) Uani 0.392(4) 1 d PDU A 2

loop_
_atom_site_aniso_label
_atom_site_aniso_U_11
_atom_site_aniso_U_22
_atom_site_aniso_U_33
_atom_site_aniso_U_23
_atom_site_aniso_U_13
_atom_site_aniso_U_12
Cu1 0.0444(2) 0.0453(2) 0.0361(2) 0.02030(15) -0.00657(15) -0.00857(15)
Cu2 0.03573(18) 0.03631(18) 0.0416(2) 0.01815(15) -0.00177(14) -0.00639(14)
Br1 0.03660(15) 0.04499(16) 0.03692(16) 0.01246(12) -0.00737(11) -0.01269(12)
Br2 0.04299(15) 0.02910(13) 0.02971(14) -0.00187(10) 0.00263(11) 0.00615(10)
P1 0.0277(3) 0.0270(3) 0.0263(3) 0.0066(2) -0.0019(2) -0.0043(2)
C1 0.0293(12) 0.0264(12) 0.0250(12) 0.0030(9) -0.0009(9) -0.0035(9)
N2 0.0266(10) 0.0285(11) 0.0301(11) 0.0044(8) -0.0020(8) -0.0023(8)
C3 0.0343(13) 0.0300(13) 0.0347(14) 0.0080(11) 0.0027(11) -0.0062(10)
C4 0.0347(13) 0.0307(13) 0.0300(13) 0.0120(10) -0.0019(10) -0.0023(10)
N5 0.0286(10) 0.0255(10) 0.0268(10) 0.0080(8) -0.0025(8) -0.0045(8)
C11 0.0304(13) 0.0368(14) 0.0370(14) 0.0101(11) 0.0009(11) 0.0039(11)
C12 0.0321(15) 0.055(2) 0.072(2) 0.0197(17) -0.0003(15) -0.0038(13)
C13 0.069(2) 0.063(2) 0.0387(17) 0.0057(15) 0.0068(15) 0.0294(18)
C14 0.0376(15) 0.0371(15) 0.0510(17) 0.0149(13) -0.0020(13) 0.0033(12)
C15 0.0503(17) 0.0340(14) 0.0304(14) 0.0021(11) -0.0016(12) -0.0067(12)
C16 0.077(2) 0.0483(18) 0.0299(15) 0.0048(13) 0.0002(15) -0.0045(16)
C17 0.087(3) 0.053(2) 0.050(2) -0.0103(16) -0.0005(18) -0.0311(19)
C18 0.069(2) 0.051(2) 0.051(2) -0.0064(16) 0.0091(17) 0.0098(17)
C21 0.0250(12) 0.0319(13) 0.0303(13) 0.0062(10) 0.0000(10) -0.0047(10)
C22 0.0344(13) 0.0331(13) 0.0337(14) 0.0014(11) 0.0015(11) -0.0068(11)
C23 0.0376(15) 0.0527(18) 0.0335(14) 0.0015(13) -0.0033(11) -0.0135(13)
C24 0.0279(13) 0.0600(19) 0.0408(16) 0.0121(14) -0.0042(12) -0.0071(13)
C25 0.0297(14) 0.0573(19) 0.0451(17) 0.0061(14) 0.0059(12) 0.0064(13)
C26 0.0323(13) 0.0477(16) 0.0324(14) 0.0022(12) 0.0010(11) 0.0011(12)
C27 0.0553(19) 0.0525(19) 0.0450(17) -0.0105(15) 0.0001(14) 0.0067(15)
C28 0.0342(16) 0.104(3) 0.059(2) 0.014(2) -0.0145(15) 0.0021(18)
C29 0.060(2) 0.071(2) 0.0452(19) -0.0174(17) -0.0006(16) 0.0199(18)
C41 0.048(15) 0.083(13) 0.11(2) 0.005(14) 0.023(13) -0.007(11)
C42 0.046(10) 0.057(8) 0.059(11) -0.047(7) 0.011(7) -0.024(7)
C43 0.075(13) 0.044(7) 0.067(12) -0.033(8) 0.014(9) 0.010(7)
C44 0.054(9) 0.058(9) 0.066(13) -0.035(8) 0.007(8) -0.016(6)
C45 0.045(8) 0.068(8) 0.038(9) -0.038(7) 0.013(7) -0.043(6)
C46 0.018(9) 0.050(8) 0.078(12) -0.013(7) 0.006(7) -0.015(7)
C31 0.087(9) 0.092(10) 0.092(9) -0.016(9) 0.010(7) 0.016(7)
Cl1 0.097(4) 0.156(6) 0.156(5) -0.080(5) -0.031(4) 0.068(4)
Cl2 0.092(3) 0.088(2) 0.150(4) 0.015(2) -0.023(2) 0.0104(18)

loop_
_atom_type_symbol
_atom_type_description
_atom_type_scat_dispersion_real
_atom_type_scat_dispersion_imag
_atom_type_scat_source
C C 0.0033 0.0016 'International Tables Vol C Tables 4.2.6.8 and 6.1.1.4'
H H 0.0000 0.0000 'International Tables Vol C Tables 4.2.6.8 and 6.1.1.4'
N N 0.0061 0.0033 'International Tables Vol C Tables 4.2.6.8 and 6.1.1.4'
P P 0.1023 0.0942 'International Tables Vol C Tables 4.2.6.8 and 6.1.1.4'
Cl Cl 0.1484 0.1585 'International Tables Vol C Tables 4.2.6.8 and 6.1.1.4'
Cu Cu 0.3201 1.2651 'International Tables Vol C Tables 4.2.6.8 and 6.1.1.4'
Br Br -0.2901 2.4595 'International Tables Vol C Tables 4.2.6.8 and 6.1.1.4'

loop_
_geom_angle_atom_site_label_1
_geom_angle_atom_site_label_2
_geom_angle_atom_site_label_3
_geom_angle
_geom_angle_site_symmetry_1
_geom_angle_site_symmetry_3
C1 Cu1 Br1 130.02(7) . .
C1 Cu1 Br2 122.33(7) . 3_756
Br1 Cu1 Br2 99.941(15) . 3_756
C1 Cu1 Cu2 168.11(8) . 3_756
Br1 Cu1 Cu2 54.851(12) . 3_756
Br2 Cu1 Cu2 61.851(13) 3_756 3_756
C1 Cu1 Cu2 88.69(7) . .
Br1 Cu1 Cu2 140.536(16) . .
Br2 Cu1 Cu2 54.523(11) 3_756 .
Cu2 Cu1 Cu2 85.686(14) 3_756 .
C1 Cu1 Br2 115.83(8) . .
Br1 Cu1 Br2 92.211(16) . .
Br2 Cu1 Br2 83.833(12) 3_756 .
Cu2 Cu1 Br2 52.401(11) 3_756 .
Cu2 Cu1 Br2 58.770(13) . .
P1 Cu2 Br1 120.87(2) . 3_756
P1 Cu2 Br2 125.37(2) . 3_756
Br1 Cu2 Br2 102.738(17) 3_756 3_756
P1 Cu2 Cu1 167.77(3) . 3_756
Br1 Cu2 Cu1 55.737(12) 3_756 3_756
Br2 Cu2 Cu1 65.609(13) 3_756 3_756
P1 Cu2 Br2 115.31(2) . .
Br1 Cu2 Br2 96.499(15) 3_756 .
Br2 Cu2 Br2 88.151(13) 3_756 .
Cu1 Cu2 Br2 56.446(13) 3_756 .
P1 Cu2 Cu1 88.30(2) . .
Br1 Cu2 Cu1 150.051(16) 3_756 .
Br2 Cu2 Cu1 59.191(13) 3_756 .
Cu1 Cu2 Cu1 94.315(14) 3_756 .
Br2 Cu2 Cu1 61.744(12) . .
Cu2 Br1 Cu1 69.410(14) 3_756 .
Cu2 Br2 Cu1 66.285(14) 3_756 3_756
Cu2 Br2 Cu2 91.848(13) 3_756 .
Cu1 Br2 Cu2 61.701(12) 3_756 .
Cu2 Br2 Cu1 61.991(12) 3_756 .
Cu1 Br2 Cu1 96.167(12) 3_756 .
Cu2 Br2 Cu1 59.486(12) . .
N5 P1 C11 104.30(11) . .
N5 P1 C15 101.88(11) . .
C11 P1 C15 113.68(13) . .
N5 P1 Cu2 112.05(7) . .
C11 P1 Cu2 111.48(9) . .
C15 P1 Cu2 112.75(9) . .
N2 C1 N5 103.68(19) . .
N2 C1 Cu1 125.04(17) . .
N5 C1 Cu1 131.28(17) . .
C1 N2 C3 112.2(2) . .
C1 N2 C21 121.4(2) . .
C3 N2 C21 126.3(2) . .
C4 C3 N2 106.9(2) . .
C4 C3 H3 126.6 . .
N2 C3 H3 126.6 . .
C3 C4 N5 107.3(2) . .
C3 C4 H4 126.3 . .
N5 C4 H4 126.3 . .
C1 N5 C4 109.95(19) . .
C1 N5 P1 118.97(16) . .
C4 N5 P1 129.98(16) . .
C14 C11 C13 109.7(3) . .
C14 C11 C12 109.8(2) . .
C13 C11 C12 107.7(3) . .
C14 C11 P1 116.73(19) . .
C13 C11 P1 104.99(18) . .
C12 C11 P1 107.5(2) . .
C11 C12 H12A 109.5 . .
C11 C12 H12B 109.5 . .
H12A C12 H12B 109.5 . .
C11 C12 H12C 109.5 . .
H12A C12 H12C 109.5 . .
H12B C12 H12C 109.5 . .
C11 C13 H13A 109.5 . .
C11 C13 H13B 109.5 . .
H13A C13 H13B 109.5 . .
C11 C13 H13C 109.5 . .
H13A C13 H13C 109.5 . .
H13B C13 H13C 109.5 . .
C11 C14 H14A 109.5 . .
C11 C14 H14B 109.5 . .
H14A C14 H14B 109.5 . .
C11 C14 H14C 109.5 . .
H14A C14 H14C 109.5 . .
H14B C14 H14C 109.5 . .
C16 C15 C17 109.2(3) . .
C16 C15 C18 109.1(3) . .
C17 C15 C18 107.0(3) . .
C16 C15 P1 117.7(2) . .
C17 C15 P1 107.3(2) . .
C18 C15 P1 106.0(2) . .
C15 C16 H16A 109.5 . .
C15 C16 H16B 109.5 . .
H16A C16 H16B 109.5 . .
C15 C16 H16C 109.5 . .
H16A C16 H16C 109.5 . .
H16B C16 H16C 109.5 . .
C15 C17 H17A 109.5 . .
C15 C17 H17B 109.5 . .
H17A C17 H17B 109.5 . .
C15 C17 H17C 109.5 . .
H17A C17 H17C 109.5 . .
H17B C17 H17C 109.5 . .
C15 C18 H18A 109.5 . .
C15 C18 H18B 109.5 . .
H18A C18 H18B 109.5 . .
C15 C18 H18C 109.5 . .
H18A C18 H18C 109.5 . .
H18B C18 H18C 109.5 . .
C22 C21 C26 122.9(2) . .
C22 C21 N2 119.1(2) . .
C26 C21 N2 118.0(2) . .
C21 C22 C23 117.2(3) . .
C21 C22 C27 121.7(2) . .
C23 C22 C27 121.0(3) . .
C24 C23 C22 122.0(3) . .
C24 C23 H23 119.0 . .
C22 C23 H23 119.0 . .
C23 C24 C25 118.8(3) . .
C23 C24 C28 121.5(3) . .
C25 C24 C28 119.6(3) . .
C24 C25 C26 121.5(3) . .
C24 C25 H25 119.3 . .
C26 C25 H25 119.3 . .
C21 C26 C25 117.6(3) . .
C21 C26 C29 121.9(2) . .
C25 C26 C29 120.4(3) . .
C22 C27 H27A 109.5 . .
C22 C27 H27B 109.5 . .
H27A C27 H27B 109.5 . .
C22 C27 H27C 109.5 . .
H27A C27 H27C 109.5 . .
H27B C27 H27C 109.5 . .
C24 C28 H28A 109.5 . .
C24 C28 H28B 109.5 . .
H28A C28 H28B 109.5 . .
C24 C28 H28C 109.5 . .
H28A C28 H28C 109.5 . .
H28B C28 H28C 109.5 . .
C26 C29 H29A 109.5 . .
C26 C29 H29B 109.5 . .
H29A C29 H29B 109.5 . .
C26 C29 H29C 109.5 . .
H29A C29 H29C 109.5 . .
H29B C29 H29C 109.5 . .
C42 C41 H41A 109.5 . .
C42 C41 H41B 109.5 . .
H41A C41 H41B 109.5 . .
C42 C41 H41C 109.5 . .
H41A C41 H41C 109.5 . .
H41B C41 H41C 109.5 . .
C43 C42 C41 108.2(14) . .
C43 C42 H42A 110.1 . .
C41 C42 H42A 110.1 . .
C43 C42 H42B 110.1 . .
C41 C42 H42B 110.1 . .
H42A C42 H42B 108.4 . .
C44 C43 C42 114.8(14) . .
C44 C43 H43A 108.6 . .
C42 C43 H43A 108.6 . .
C44 C43 H43B 108.6 . .
C42 C43 H43B 108.6 . .
H43A C43 H43B 107.5 . .
C43 C44 C45 111.1(11) . .
C43 C44 H44A 109.4 . .
C45 C44 H44A 109.4 . .
C43 C44 H44B 109.4 . .
C45 C44 H44B 109.4 . .
H44A C44 H44B 108.0 . .
C44 C45 C46 105.8(11) . .
C44 C45 H45A 110.6 . .
C46 C45 H45A 110.6 . .
C44 C45 H45B 110.6 . .
C46 C45 H45B 110.6 . .
H45A C45 H45B 108.7 . .
C45 C46 H46A 109.5 . .
C45 C46 H46B 109.5 . .
H46A C46 H46B 109.5 . .
C45 C46 H46C 109.5 . .
H46A C46 H46C 109.5 . .
H46B C46 H46C 109.5 . .
Cl1 C31 Cl2 115.8(8) . .
Cl1 C31 H31A 108.3 . .
Cl2 C31 H31A 108.3 . .
Cl1 C31 H31B 108.3 . .
Cl2 C31 H31B 108.3 . .
H31A C31 H31B 107.4 . .

loop_
_geom_bond_atom_site_label_1
_geom_bond_atom_site_label_2
_geom_bond_distance
_geom_bond_site_symmetry_2
Cu1 C1 1.906(2) .
Cu1 Br1 2.4437(5) .
Cu1 Br2 2.6197(5) 3_756
Cu1 Cu2 2.7679(5) 3_756
Cu1 Cu2 2.7926(5) .
Cu1 Br2 2.8553(5) .
Cu2 P1 2.1900(7) .
Cu2 Br1 2.4176(4) 3_756
Cu2 Br2 2.4839(4) 3_756
Cu2 Cu1 2.7679(5) 3_756
Cu2 Br2 2.7718(5) .
Br1 Cu2 2.4176(4) 3_756
Br2 Cu2 2.4839(4) 3_756
Br2 Cu1 2.6197(5) 3_756
P1 N5 1.744(2) .
P1 C11 1.867(3) .
P1 C15 1.871(3) .
C1 N2 1.351(3) .
C1 N5 1.382(3) .
N2 C3 1.382(3) .
N2 C21 1.449(3) .
C3 C4 1.331(3) .
C3 H3 0.9500 .
C4 N5 1.400(3) .
C4 H4 0.9500 .
C11 C14 1.514(4) .
C11 C13 1.517(4) .
C11 C12 1.539(4) .
C12 H12A 0.9800 .
C12 H12B 0.9800 .
C12 H12C 0.9800 .
C13 H13A 0.9800 .
C13 H13B 0.9800 .
C13 H13C 0.9800 .
C14 H14A 0.9800 .
C14 H14B 0.9800 .
C14 H14C 0.9800 .
C15 C16 1.517(4) .
C15 C17 1.536(4) .
C15 C18 1.542(4) .
C16 H16A 0.9800 .
C16 H16B 0.9800 .
C16 H16C 0.9800 .
C17 H17A 0.9800 .
C17 H17B 0.9800 .
C17 H17C 0.9800 .
C18 H18A 0.9800 .
C18 H18B 0.9800 .
C18 H18C 0.9800 .
C21 C22 1.382(4) .
C21 C26 1.383(4) .
C22 C23 1.394(4) .
C22 C27 1.507(4) .
C23 C24 1.376(4) .
C23 H23 0.9500 .
C24 C25 1.381(4) .
C24 C28 1.506(4) .
C25 C26 1.391(4) .
C25 H25 0.9500 .
C26 C29 1.501(4) .
C27 H27A 0.9800 .
C27 H27B 0.9800 .
C27 H27C 0.9800 .
C28 H28A 0.9800 .
C28 H28B 0.9800 .
C28 H28C 0.9800 .
C29 H29A 0.9800 .
C29 H29B 0.9800 .
C29 H29C 0.9800 .
C41 C42 1.566(14) .
C41 H41A 0.9800 .
C41 H41B 0.9800 .
C41 H41C 0.9800 .
C42 C43 1.552(14) .
C42 H42A 0.9900 .
C42 H42B 0.9900 .
C43 C44 1.547(12) .
C43 H43A 0.9900 .
C43 H43B 0.9900 .
C44 C45 1.558(13) .
C44 H44A 0.9900 .
C44 H44B 0.9900 .
C45 C46 1.573(13) .
C45 H45A 0.9900 .
C45 H45B 0.9900 .
C46 H46A 0.9800 .
C46 H46B 0.9800 .
C46 H46C 0.9800 .
C31 Cl1 1.700(11) .
C31 Cl2 1.707(10) .
C31 H31A 0.9900 .
C31 H31B 0.9900 .

loop_
_geom_torsion_atom_site_label_1
_geom_torsion_atom_site_label_2
_geom_torsion_atom_site_label_3
_geom_torsion_atom_site_label_4
_geom_torsion
_geom_torsion_site_symmetry_1
_geom_torsion_site_symmetry_4
C1 Cu1 Cu2 P1 -1.47(8) . .
Br1 Cu1 Cu2 P1 168.37(3) . .
Br2 Cu1 Cu2 P1 -133.78(2) 3_756 .
Cu2 Cu1 Cu2 P1 168.04(3) 3_756 .
Br2 Cu1 Cu2 P1 120.09(2) . .
C1 Cu1 Cu2 Br1 -169.07(8) . 3_756
Br1 Cu1 Cu2 Br1 0.77(6) . 3_756
Br2 Cu1 Cu2 Br1 58.62(4) 3_756 3_756
Cu2 Cu1 Cu2 Br1 0.43(4) 3_756 3_756
Br2 Cu1 Cu2 Br1 -47.51(4) . 3_756
C1 Cu1 Cu2 Br2 132.31(8) . 3_756
Br1 Cu1 Cu2 Br2 -57.85(3) . 3_756
Cu2 Cu1 Cu2 Br2 -58.184(12) 3_756 3_756
Br2 Cu1 Cu2 Br2 -106.131(12) . 3_756
C1 Cu1 Cu2 Cu1 -169.51(8) . 3_756
Br1 Cu1 Cu2 Cu1 0.33(3) . 3_756
Br2 Cu1 Cu2 Cu1 58.186(12) 3_756 3_756
Cu2 Cu1 Cu2 Cu1 0.0 3_756 3_756
Br2 Cu1 Cu2 Cu1 -47.946(12) . 3_756
C1 Cu1 Cu2 Br2 -121.56(8) . .
Br1 Cu1 Cu2 Br2 48.28(3) . .
Br2 Cu1 Cu2 Br2 106.131(12) 3_756 .
Cu2 Cu1 Cu2 Br2 47.947(12) 3_756 .
C1 Cu1 Br1 Cu2 166.28(10) . 3_756
Br2 Cu1 Br1 Cu2 -44.833(15) 3_756 3_756
Cu2 Cu1 Br1 Cu2 -0.41(3) . 3_756
Br2 Cu1 Br1 Cu2 39.291(14) . 3_756
P1 Cu2 Br2 Cu2 -128.70(3) . 3_756
Br1 Cu2 Br2 Cu2 102.612(17) 3_756 3_756
Br2 Cu2 Br2 Cu2 0.0 3_756 3_756
Cu1 Cu2 Br2 Cu2 61.681(14) 3_756 3_756
Cu1 Cu2 Br2 Cu2 -55.639(12) . 3_756
P1 Cu2 Br2 Cu1 169.61(3) . 3_756
Br1 Cu2 Br2 Cu1 40.931(14) 3_756 3_756
Br2 Cu2 Br2 Cu1 -61.681(14) 3_756 3_756
Cu1 Cu2 Br2 Cu1 -117.320(12) . 3_756
P1 Cu2 Br2 Cu1 -73.07(2) . .
Br1 Cu2 Br2 Cu1 158.252(17) 3_756 .
Br2 Cu2 Br2 Cu1 55.639(12) 3_756 .
Cu1 Cu2 Br2 Cu1 117.320(12) 3_756 .
C1 Cu1 Br2 Cu2 -178.00(8) . 3_756
Br1 Cu1 Br2 Cu2 -40.808(14) . 3_756
Br2 Cu1 Br2 Cu2 58.957(13) 3_756 3_756
Cu2 Cu1 Br2 Cu2 110.848(14) . 3_756
C1 Cu1 Br2 Cu1 123.04(8) . 3_756
Br1 Cu1 Br2 Cu1 -99.766(15) . 3_756
Br2 Cu1 Br2 Cu1 0.0 3_756 3_756
Cu2 Cu1 Br2 Cu1 -58.958(13) 3_756 3_756
Cu2 Cu1 Br2 Cu1 51.890(11) . 3_756
C1 Cu1 Br2 Cu2 71.15(8) . .
Br1 Cu1 Br2 Cu2 -151.656(17) . .
Br2 Cu1 Br2 Cu2 -51.891(11) 3_756 .
Cu2 Cu1 Br2 Cu2 -110.848(14) 3_756 .
Br1 Cu2 P1 N5 170.49(8) 3_756 .
Br2 Cu2 P1 N5 -51.84(9) 3_756 .
Cu1 Cu2 P1 N5 100.30(13) 3_756 .
Br2 Cu2 P1 N5 55.12(9) . .
Cu1 Cu2 P1 N5 -2.34(8) . .
Br1 Cu2 P1 C11 54.02(10) 3_756 .
Br2 Cu2 P1 C11 -168.32(10) 3_756 .
Cu1 Cu2 P1 C11 -16.17(16) 3_756 .
Br2 Cu2 P1 C11 -61.35(10) . .
Cu1 Cu2 P1 C11 -118.81(10) . .
Br1 Cu2 P1 C15 -75.26(11) 3_756 .
Br2 Cu2 P1 C15 62.41(11) 3_756 .
Cu1 Cu2 P1 C15 -145.45(14) 3_756 .
Br2 Cu2 P1 C15 169.37(10) . .
Cu1 Cu2 P1 C15 111.91(10) . .
Br1 Cu1 C1 N2 15.3(3) . .
Br2 Cu1 C1 N2 -127.70(19) 3_756 .
Cu2 Cu1 C1 N2 125.1(3) 3_756 .
Cu2 Cu1 C1 N2 -173.2(2) . .
Br2 Cu1 C1 N2 132.80(19) . .
Br1 Cu1 C1 N5 -163.98(18) . .
Br2 Cu1 C1 N5 53.1(3) 3_756 .
Cu2 Cu1 C1 N5 -54.1(5) 3_756 .
Cu2 Cu1 C1 N5 7.6(2) . .
Br2 Cu1 C1 N5 -46.4(3) . .
N5 C1 N2 C3 -0.2(3) . .
Cu1 C1 N2 C3 -179.65(18) . .
N5 C1 N2 C21 -176.5(2) . .
Cu1 C1 N2 C21 4.1(3) . .
C1 N2 C3 C4 0.2(3) . .
C21 N2 C3 C4 176.2(2) . .
N2 C3 C4 N5 -0.1(3) . .
N2 C1 N5 C4 0.2(3) . .
Cu1 C1 N5 C4 179.5(2) . .
N2 C1 N5 P1 169.36(16) . .
Cu1 C1 N5 P1 -11.3(3) . .
C3 C4 N5 C1 -0.1(3) . .
C3 C4 N5 P1 -167.7(2) . .
C11 P1 N5 C1 128.26(19) . .
C15 P1 N5 C1 -113.2(2) . .
Cu2 P1 N5 C1 7.5(2) . .
C11 P1 N5 C4 -65.1(2) . .
C15 P1 N5 C4 53.4(3) . .
Cu2 P1 N5 C4 174.2(2) . .
N5 P1 C11 C14 43.0(2) . .
C15 P1 C11 C14 -67.1(2) . .
Cu2 P1 C11 C14 164.08(19) . .
N5 P1 C11 C13 -78.8(2) . .
C15 P1 C11 C13 171.1(2) . .
Cu2 P1 C11 C13 42.3(2) . .
N5 P1 C11 C12 166.78(19) . .
C15 P1 C11 C12 56.7(2) . .
Cu2 P1 C11 C12 -72.1(2) . .
N5 P1 C15 C16 -73.8(2) . .
C11 P1 C15 C16 37.8(3) . .
Cu2 P1 C15 C16 165.9(2) . .
N5 P1 C15 C17 162.7(2) . .
C11 P1 C15 C17 -85.7(2) . .
Cu2 P1 C15 C17 42.4(2) . .
N5 P1 C15 C18 48.6(2) . .
C11 P1 C15 C18 160.2(2) . .
Cu2 P1 C15 C18 -71.7(2) . .
C1 N2 C21 C22 -87.9(3) . .
C3 N2 C21 C22 96.4(3) . .
C1 N2 C21 C26 88.8(3) . .
C3 N2 C21 C26 -86.9(3) . .
C26 C21 C22 C23 -0.9(4) . .
N2 C21 C22 C23 175.5(2) . .
C26 C21 C22 C27 -176.5(3) . .
N2 C21 C22 C27 -0.1(4) . .
C21 C22 C23 C24 -0.7(4) . .
C27 C22 C23 C24 174.9(3) . .
C22 C23 C24 C25 1.8(4) . .
C22 C23 C24 C28 -177.0(3) . .
C23 C24 C25 C26 -1.2(5) . .
C28 C24 C25 C26 177.6(3) . .
C22 C21 C26 C25 1.5(4) . .
N2 C21 C26 C25 -175.0(2) . .
C22 C21 C26 C29 179.0(3) . .
N2 C21 C26 C29 2.5(4) . .
C24 C25 C26 C21 -0.4(4) . .
C24 C25 C26 C29 -177.9(3) . .
C41 C42 C43 C44 -178.2(17) . .
C42 C43 C44 C45 179(2) . .
C43 C44 C45 C46 -174.5(15) . .
